data_1535811
loop_
_publ_author_name
'Udagawa, S.'
'Urabe, K.'
'Yano, T.'

_publ_section_title
;
 Crystal structure analysis of alpha-Ca2 Si O4
;
_journal_name_full 'Semento Hijutsu Nempo'
_journal_page_first 26
_journal_page_last 29
_journal_volume 31
_journal_year 1977
_chemical_formula_sum 'Ca2 O4 Si'
_chemical_name_systematic 'Ca2 (Si O4)'
_space_group_IT_number 194
_symmetry_space_group_name_Hall '-P 6c 2c'
_symmetry_space_group_name_H-M 'P 63/m m c'
_cell_angle_alpha 90
_cell_angle_beta 90
_cell_angle_gamma 120
_cell_formula_units_Z 2
_cell_length_a 5.579
_cell_length_b 5.579
_cell_length_c 7.15
_cell_volume 192.730
_citation_journal_id_ASTM SGNEAD
_cod_data_source_file Udagawa_SGNEAD_1977_871.cif
_cod_data_source_block Ca2O4Si1
_cod_original_cell_volume 192.73
_cod_original_formula_sum 'Ca2 O4 Si1'
_cod_database_code 1535811

loop_
_symmetry_equiv_pos_as_xyz
x,y,z
x-y,x,z+1/2
-y,x-y,z
-x,-y,z+1/2
-x+y,-x,z
y,-x+y,z+1/2
-y,-x,-z+1/2
x-y,-y,-z
x,x-y,-z+1/2
y,x,-z
-x+y,y,-z+1/2
-x,-x+y,-z
-x,-y,-z
-x+y,-x,-z-1/2
y,-x+y,-z
x,y,-z-1/2
x-y,x,-z
-y,x-y,-z-1/2
y,x,z-1/2
-x+y,y,z
-x,-x+y,z-1/2
-y,-x,z
x-y,-y,z-1/2
x,x-y,z

loop_
_atom_site_label
_atom_site_type_symbol
_atom_site_fract_x
_atom_site_fract_y
_atom_site_fract_z
_atom_site_occupancy
_atom_site_U_iso_or_equiv
O2 O-2 0.178 0.356 0.287 0.5 0.0
O1 O-2 0.3333 0.6667 -0.042 0.5 0.0
Si1 Si+4 0.3333 0.6667 0.25 1 0.0
Ca1 Ca+2 0 0 0 1 0.0
Ca2 Ca+2 0.3333 0.6667 0.686 0.5 0.0
